data_4079634
loop_
_publ_author_name
'Guo, Tongxun'
'Dechert, Sebastian'
'Meyer, Steffen'
'Meyer, Franc'

_publ_section_title
;
 Convenient Synthetic Route to Palladium Complexes of Unconventional
 N-Heterocyclic Carbenes Derived from Pyridazine and Phthalazine
;
_journal_issue 24
_journal_name_full Organometallics
_journal_page_first 8537
_journal_paper_doi 10.1021/om300899r
_journal_volume 31
_journal_year 2012
_chemical_formula_moiety 'C42 H37 Cl2 N2 P2 Pd +, B F4 -'
_chemical_formula_sum 'C42 H37 B Cl2 F4 N2 P2 Pd'
_chemical_formula_weight 895.79
_chemical_name_systematic
;
 ?
;
_space_group_IT_number 14
_symmetry_cell_setting monoclinic
_symmetry_space_group_name_Hall '-P 2ybc'
_symmetry_space_group_name_H-M 'P 1 21/c 1'
_atom_sites_solution_hydrogens geom
_atom_sites_solution_primary direct
_atom_sites_solution_secondary difmap
_audit_creation_method SHELXL-97
_cell_angle_alpha 90.00
_cell_angle_beta 92.774(2)
_cell_angle_gamma 90.00
_cell_formula_units_Z 4
_cell_length_a 14.2981(4)
_cell_length_b 10.7660(2)
_cell_length_c 25.5110(7)
_cell_measurement_reflns_used 46183
_cell_measurement_temperature 133(2)
_cell_measurement_theta_max 25.64
_cell_measurement_theta_min 1.43
_cell_volume 3922.39(17)
_computing_cell_refinement 'X-AREA (Stoe & Cie, 2002)'
_computing_data_collection 'X-AREA (Stoe & Cie, 2002)'
_computing_data_reduction 'X-AREA (Stoe & Cie, 2002)'
_computing_molecular_graphics 'DIAMOND (Brandenburg, 2001)'
_computing_publication_material 'SHELXL-97 (Sheldrick, 1997)'
_computing_structure_refinement 'SHELXL-97 (Sheldrick, 1997)'
_computing_structure_solution 'SHELXS-97 (Sheldrick, 1990)'
_diffrn_ambient_temperature 133(2)
_diffrn_measured_fraction_theta_full 0.997
_diffrn_measured_fraction_theta_max 0.997
_diffrn_measurement_device_type 'Stoe IPDS II'
_diffrn_measurement_method \w
_diffrn_radiation_monochromator graphite
_diffrn_radiation_source 'fine-focus sealed tube'
_diffrn_radiation_type MoK\a
_diffrn_radiation_wavelength 0.71073
_diffrn_reflns_av_R_equivalents 0.0685
_diffrn_reflns_av_sigmaI/netI 0.0327
_diffrn_reflns_limit_h_max 17
_diffrn_reflns_limit_h_min -17
_diffrn_reflns_limit_k_max 12
_diffrn_reflns_limit_k_min -13
_diffrn_reflns_limit_l_max 30
_diffrn_reflns_limit_l_min -30
_diffrn_reflns_number 46183
_diffrn_reflns_theta_full 25.64
_diffrn_reflns_theta_max 25.64
_diffrn_reflns_theta_min 1.43
_exptl_absorpt_coefficient_mu 0.744
_exptl_absorpt_correction_T_max 0.8886
_exptl_absorpt_correction_T_min 0.6353
_exptl_absorpt_correction_type numerical
_exptl_absorpt_process_details 'X-RED (Stoe & Cie, 2002)'
_exptl_crystal_colour colorless
_exptl_crystal_density_diffrn 1.517
_exptl_crystal_density_method 'not measured'
_exptl_crystal_description block
_exptl_crystal_F_000 1816
_exptl_crystal_size_max 0.38
_exptl_crystal_size_mid 0.08
_exptl_crystal_size_min 0.07
_refine_diff_density_max 0.664
_refine_diff_density_min -0.447
_refine_diff_density_rms 0.061
_refine_ls_extinction_method none
_refine_ls_goodness_of_fit_ref 1.017
_refine_ls_hydrogen_treatment constr
_refine_ls_matrix_type full
_refine_ls_number_parameters 504
_refine_ls_number_reflns 7391
_refine_ls_number_restraints 58
_refine_ls_restrained_S_all 1.027
_refine_ls_R_factor_all 0.0347
_refine_ls_R_factor_gt 0.0282
_refine_ls_shift/su_max 0.003
_refine_ls_shift/su_mean 0.000
_refine_ls_structure_factor_coef Fsqd
_refine_ls_weighting_details 'calc w=1/[\s^2^(Fo^2^)+(0.0315P)^2^+3.2015P] where P=(Fo^2^+2Fc^2^)/3'
_refine_ls_weighting_scheme calc
_refine_ls_wR_factor_gt 0.0660
_refine_ls_wR_factor_ref 0.0682
_reflns_number_gt 6544
_reflns_number_total 7391
_reflns_threshold_expression >2sigma(I)
_cod_data_source_file om300899r_si_002.cif
_cod_data_source_block 1-togu15
_cod_depositor_comments
;
The following automatic conversions were performed:

'_symmetry_cell_setting' value 'Monoclinic' changed to 'monoclinic'
according to /home/saulius/struct/CIF-dictionaries/cif_core.dic
dictionary named 'cif_core.dic' version 2.4.2 from 2011-04-26.

Automatic conversion script
Id: cif_fix_values 1891 2012-01-12 08:04:46Z andrius 
;
_cod_original_sg_symbol_H-M 'P 21/c'
_cod_database_code 4079634

loop_
_symmetry_equiv_pos_as_xyz
'x, y, z'
'-x, y+1/2, -z+1/2'
'-x, -y, -z'
'x, -y-1/2, z-1/2'

loop_
_atom_site_label
_atom_site_type_symbol
_atom_site_fract_x
_atom_site_fract_y
_atom_site_fract_z
_atom_site_U_iso_or_equiv
_atom_site_adp_type
_atom_site_occupancy
_atom_site_symmetry_multiplicity
_atom_site_calc_flag
_atom_site_refinement_flags
_atom_site_disorder_assembly
_atom_site_disorder_group
Pd1 Pd 0.657760(10) 0.377650(15) 0.398759(6) 0.01488(6) Uani 1 1 d . . .
Cl1 Cl 0.59718(4) 0.33940(6) 0.48089(2) 0.02378(12) Uani 1 1 d . . .
Cl2 Cl 0.82586(5) 0.51722(8) 0.17711(3) 0.04517(18) Uani 1 1 d . . .
P1 P 0.52685(4) 0.27965(5) 0.35939(2) 0.01528(11) Uani 1 1 d . . .
P2 P 0.80037(4) 0.43717(5) 0.43961(2) 0.01687(12) Uani 1 1 d . . .
N1 N 0.69174(12) 0.52148(18) 0.30328(7) 0.0185(4) Uani 1 1 d . . .
N2 N 0.72586(13) 0.55418(19) 0.25651(8) 0.0227(4) Uani 1 1 d . . .
C1 C 0.70859(14) 0.4149(2) 0.32899(8) 0.0168(4) Uani 1 1 d . . .
C2 C 0.76621(15) 0.3285(2) 0.30371(9) 0.0199(4) Uani 1 1 d . . .
H2 H 0.7793 0.2502 0.3196 0.024 Uiso 1 1 calc R . .
C3 C 0.80299(16) 0.3565(2) 0.25694(10) 0.0251(5) Uani 1 1 d . . .
H3 H 0.8421 0.2998 0.2397 0.030 Uiso 1 1 calc R . .
C4 C 0.78029(16) 0.4734(2) 0.23538(9) 0.0251(5) Uani 1 1 d . . .
C5 C 0.62886(16) 0.6198(2) 0.32251(10) 0.0251(5) Uani 1 1 d . . .
H5A H 0.5966 0.5881 0.3533 0.030 Uiso 1 1 calc R . .
H5B H 0.5805 0.6396 0.2947 0.030 Uiso 1 1 calc R . .
C6 C 0.6813(2) 0.7363(3) 0.33778(13) 0.0399(7) Uani 1 1 d . . .
H6A H 0.7201 0.7212 0.3698 0.060 Uiso 1 1 calc R . .
H6B H 0.6366 0.8031 0.3440 0.060 Uiso 1 1 calc R . .
H6C H 0.7213 0.7607 0.3094 0.060 Uiso 1 1 calc R . .
C11 C 0.41481(14) 0.3573(2) 0.36096(9) 0.0178(4) Uani 1 1 d . . .
C12 C 0.40172(15) 0.4538(2) 0.39619(8) 0.0188(4) Uani 1 1 d . . .
H12 H 0.4524 0.4808 0.4188 0.023 Uiso 1 1 calc R . .
C13 C 0.31492(15) 0.5104(2) 0.39830(9) 0.0212(5) Uani 1 1 d . . .
H13 H 0.3061 0.5760 0.4225 0.025 Uiso 1 1 calc R . .
C14 C 0.24095(16) 0.4714(2) 0.36516(9) 0.0242(5) Uani 1 1 d . . .
H14 H 0.1816 0.5105 0.3667 0.029 Uiso 1 1 calc R . .
C15 C 0.25330(16) 0.3752(2) 0.32975(9) 0.0245(5) Uani 1 1 d . . .
H15 H 0.2024 0.3486 0.3072 0.029 Uiso 1 1 calc R . .
C16 C 0.33992(15) 0.3184(2) 0.32746(9) 0.0216(5) Uani 1 1 d . . .
H16 H 0.3486 0.2530 0.3032 0.026 Uiso 1 1 calc R . .
C17 C 0.51300(16) 0.1281(2) 0.38946(8) 0.0196(4) Uani 1 1 d . . .
C18 C 0.42542(17) 0.0781(2) 0.39928(9) 0.0236(5) Uani 1 1 d . . .
H18 H 0.3698 0.1209 0.3882 0.028 Uiso 1 1 calc R . .
C19 C 0.42021(19) -0.0352(2) 0.42541(10) 0.0303(6) Uani 1 1 d . . .
H19 H 0.3608 -0.0690 0.4326 0.036 Uiso 1 1 calc R . .
C20 C 0.5004(2) -0.0985(2) 0.44084(10) 0.0336(6) Uani 1 1 d . . .
H20 H 0.4961 -0.1752 0.4589 0.040 Uiso 1 1 calc R . .
C21 C 0.58707(19) -0.0509(2) 0.43015(10) 0.0306(5) Uani 1 1 d . . .
H21 H 0.6422 -0.0962 0.4398 0.037 Uiso 1 1 calc R . .
C22 C 0.59366(17) 0.0634(2) 0.40521(9) 0.0250(5) Uani 1 1 d . . .
H22 H 0.6534 0.0973 0.3989 0.030 Uiso 1 1 calc R . .
C23 C 0.54414(14) 0.2522(2) 0.29027(8) 0.0172(4) Uani 1 1 d . . .
C24 C 0.59231(15) 0.1483(2) 0.27331(9) 0.0199(5) Uani 1 1 d . . .
H24 H 0.6062 0.0818 0.2969 0.024 Uiso 1 1 calc R . .
C25 C 0.62009(16) 0.1418(2) 0.22198(10) 0.0239(5) Uani 1 1 d . . .
H25 H 0.6531 0.0709 0.2107 0.029 Uiso 1 1 calc R . .
C26 C 0.60001(16) 0.2379(2) 0.18713(9) 0.0250(5) Uani 1 1 d . . .
H26 H 0.6193 0.2329 0.1521 0.030 Uiso 1 1 calc R . .
C27 C 0.55155(16) 0.3417(2) 0.20357(9) 0.0237(5) Uani 1 1 d . . .
H27 H 0.5377 0.4078 0.1797 0.028 Uiso 1 1 calc R . .
C28 C 0.52358(15) 0.3488(2) 0.25466(9) 0.0199(4) Uani 1 1 d . . .
H28 H 0.4902 0.4197 0.2657 0.024 Uiso 1 1 calc R . .
C31 C 0.79605(15) 0.5798(2) 0.47694(9) 0.0193(4) Uani 1 1 d . . .
C32 C 0.70941(16) 0.6307(2) 0.48760(9) 0.0216(5) Uani 1 1 d . . .
H32 H 0.6534 0.5918 0.4745 0.026 Uiso 1 1 calc R . .
C33 C 0.70481(17) 0.7381(2) 0.51736(9) 0.0236(5) Uani 1 1 d . . .
H33 H 0.6456 0.7722 0.5248 0.028 Uiso 1 1 calc R . .
C34 C 0.78601(18) 0.7957(2) 0.53630(9) 0.0269(5) Uani 1 1 d . . .
H34 H 0.7825 0.8687 0.5570 0.032 Uiso 1 1 calc R . .
C35 C 0.87289(18) 0.7469(2) 0.52510(10) 0.0287(5) Uani 1 1 d . . .
H35 H 0.9287 0.7874 0.5375 0.034 Uiso 1 1 calc R . .
C36 C 0.87761(16) 0.6389(2) 0.49580(10) 0.0254(5) Uani 1 1 d . . .
H36 H 0.9369 0.6048 0.4885 0.030 Uiso 1 1 calc R . .
C37 C 0.89357(14) 0.4577(2) 0.39393(9) 0.0197(4) Uani 1 1 d . . .
C38 C 0.90159(15) 0.5712(2) 0.36775(9) 0.0233(5) Uani 1 1 d . . .
H38 H 0.8678 0.6416 0.3789 0.028 Uiso 1 1 calc R . .
C39 C 0.95896(16) 0.5811(3) 0.32546(10) 0.0283(5) Uani 1 1 d . . .
H39 H 0.9640 0.6582 0.3077 0.034 Uiso 1 1 calc R . .
C40 C 1.00897(16) 0.4789(3) 0.30901(10) 0.0319(6) Uani 1 1 d . . .
H40 H 1.0471 0.4854 0.2796 0.038 Uiso 1 1 calc R . .
C41 C 1.00292(16) 0.3674(3) 0.33571(10) 0.0307(6) Uani 1 1 d . . .
H41 H 1.0382 0.2978 0.3251 0.037 Uiso 1 1 calc R . .
C42 C 0.94565(15) 0.3565(2) 0.37799(10) 0.0246(5) Uani 1 1 d . . .
H42 H 0.9421 0.2796 0.3961 0.030 Uiso 1 1 calc R . .
C43 C 0.84035(14) 0.3134(2) 0.48383(9) 0.0200(4) Uani 1 1 d . . .
C44 C 0.83576(16) 0.1915(2) 0.46482(10) 0.0250(5) Uani 1 1 d . . .
H44 H 0.8085 0.1758 0.4308 0.030 Uiso 1 1 calc R . .
C45 C 0.87038(17) 0.0937(2) 0.49504(11) 0.0297(5) Uani 1 1 d . . .
H45 H 0.8687 0.0116 0.4814 0.036 Uiso 1 1 calc R . .
C46 C 0.90775(18) 0.1163(3) 0.54550(11) 0.0328(6) Uani 1 1 d . . .
H46 H 0.9319 0.0495 0.5664 0.039 Uiso 1 1 calc R . .
C47 C 0.90986(17) 0.2357(3) 0.56528(10) 0.0303(6) Uani 1 1 d . . .
H47 H 0.9337 0.2502 0.6002 0.036 Uiso 1 1 calc R . .
C48 C 0.87726(15) 0.3352(2) 0.53443(9) 0.0237(5) Uani 1 1 d . . .
H48 H 0.8803 0.4175 0.5479 0.028 Uiso 1 1 calc R . .
B1A B 0.8808(3) 0.0089(4) 0.33178(18) 0.0437(11) Uani 0.831(4) 1 d PD A 1
F1A F 0.79648(19) 0.0295(3) 0.35435(12) 0.0659(9) Uani 0.831(4) 1 d PD A 1
F2A F 0.8877(2) 0.0910(3) 0.29004(10) 0.0764(10) Uani 0.831(4) 1 d PD A 1
F3A F 0.95402(19) 0.0442(3) 0.36841(12) 0.0612(7) Uani 0.831(4) 1 d PD A 1
F4A F 0.8942(4) -0.1093(4) 0.31520(19) 0.0863(13) Uani 0.831(4) 1 d PD A 1
B1B B 0.8701(12) -0.0289(15) 0.3438(6) 0.0437(11) Uani 0.169(4) 1 d PD A 2
F1B F 0.8616(8) -0.0987(11) 0.3877(5) 0.0659(9) Uani 0.169(4) 1 d PD A 2
F2B F 0.7871(12) 0.0320(17) 0.3349(7) 0.0764(10) Uani 0.169(4) 1 d PD A 2
F3B F 0.9394(11) 0.0561(16) 0.3474(6) 0.0612(7) Uani 0.169(4) 1 d PD A 2
F4B F 0.882(2) -0.107(2) 0.3023(8) 0.0863(13) Uani 0.169(4) 1 d PD A 2

loop_
_atom_site_aniso_label
_atom_site_aniso_U_11
_atom_site_aniso_U_22
_atom_site_aniso_U_33
_atom_site_aniso_U_23
_atom_site_aniso_U_13
_atom_site_aniso_U_12
Pd1 0.01495(8) 0.01593(9) 0.01371(9) 0.00048(6) 0.00035(6) -0.00101(6)
Cl1 0.0268(3) 0.0294(3) 0.0154(2) 0.0008(2) 0.0031(2) -0.0070(2)
Cl2 0.0549(4) 0.0531(5) 0.0294(3) 0.0119(3) 0.0220(3) 0.0049(3)
P1 0.0159(2) 0.0153(3) 0.0147(3) -0.0003(2) 0.00069(19) -0.0011(2)
P2 0.0151(2) 0.0182(3) 0.0171(3) 0.0001(2) -0.0004(2) -0.0003(2)
N1 0.0170(8) 0.0204(10) 0.0183(9) 0.0025(7) 0.0015(7) 0.0003(7)
N2 0.0240(9) 0.0256(11) 0.0187(9) 0.0046(8) 0.0028(7) -0.0023(8)
C1 0.0144(9) 0.0181(11) 0.0176(10) -0.0007(8) -0.0022(8) -0.0037(8)
C2 0.0187(10) 0.0204(11) 0.0206(11) -0.0015(9) 0.0000(8) -0.0001(9)
C3 0.0218(11) 0.0282(13) 0.0258(12) -0.0049(10) 0.0038(9) 0.0004(9)
C4 0.0241(11) 0.0319(14) 0.0195(11) 0.0020(10) 0.0036(9) -0.0044(10)
C5 0.0260(11) 0.0223(12) 0.0272(12) 0.0047(10) 0.0053(9) 0.0077(10)
C6 0.0374(14) 0.0299(15) 0.0516(18) -0.0141(13) -0.0069(13) 0.0080(12)
C11 0.0176(10) 0.0176(11) 0.0183(11) 0.0029(8) 0.0015(8) -0.0012(8)
C12 0.0215(10) 0.0199(11) 0.0151(10) 0.0020(8) 0.0005(8) -0.0029(9)
C13 0.0247(11) 0.0221(12) 0.0172(10) -0.0003(9) 0.0048(9) 0.0019(9)
C14 0.0193(10) 0.0300(13) 0.0234(12) 0.0028(10) 0.0033(9) 0.0035(9)
C15 0.0189(10) 0.0301(13) 0.0241(12) -0.0016(10) -0.0007(9) -0.0039(9)
C16 0.0204(10) 0.0230(12) 0.0215(11) -0.0028(9) 0.0027(9) -0.0025(9)
C17 0.0273(11) 0.0163(11) 0.0155(10) -0.0019(8) 0.0028(8) -0.0016(9)
C18 0.0284(11) 0.0215(12) 0.0214(11) -0.0045(9) 0.0071(9) -0.0025(9)
C19 0.0429(14) 0.0226(13) 0.0268(13) -0.0030(10) 0.0153(11) -0.0115(11)
C20 0.0605(17) 0.0205(13) 0.0203(12) 0.0041(10) 0.0067(11) -0.0043(12)
C21 0.0444(15) 0.0236(13) 0.0235(12) 0.0037(10) -0.0002(11) 0.0034(11)
C22 0.0291(12) 0.0228(12) 0.0227(12) 0.0019(9) -0.0005(9) -0.0003(10)
C23 0.0164(10) 0.0171(11) 0.0179(10) -0.0017(8) -0.0002(8) -0.0038(8)
C24 0.0236(11) 0.0166(11) 0.0196(11) -0.0005(8) 0.0006(9) -0.0031(8)
C25 0.0270(11) 0.0193(12) 0.0256(12) -0.0049(9) 0.0046(9) -0.0029(9)
C26 0.0290(12) 0.0280(13) 0.0183(11) -0.0012(10) 0.0047(9) -0.0075(10)
C27 0.0290(12) 0.0227(12) 0.0192(11) 0.0017(9) -0.0003(9) -0.0039(9)
C28 0.0226(10) 0.0167(11) 0.0203(11) -0.0010(9) -0.0012(8) -0.0007(8)
C31 0.0223(10) 0.0183(11) 0.0174(10) 0.0025(9) 0.0003(8) -0.0008(9)
C32 0.0240(11) 0.0224(12) 0.0182(11) 0.0045(9) 0.0000(9) -0.0008(9)
C33 0.0307(12) 0.0211(12) 0.0193(11) 0.0030(9) 0.0039(9) 0.0056(9)
C34 0.0414(14) 0.0175(12) 0.0217(12) 0.0006(9) 0.0005(10) -0.0017(10)
C35 0.0306(12) 0.0245(13) 0.0305(13) -0.0004(10) -0.0046(10) -0.0067(10)
C36 0.0230(11) 0.0246(13) 0.0283(13) -0.0007(10) -0.0023(9) -0.0015(9)
C37 0.0147(9) 0.0261(12) 0.0179(10) 0.0009(9) -0.0021(8) -0.0015(9)
C38 0.0195(10) 0.0262(12) 0.0239(12) 0.0018(10) -0.0021(9) -0.0013(9)
C39 0.0251(12) 0.0347(14) 0.0251(12) 0.0058(11) 0.0003(10) -0.0071(10)
C40 0.0183(11) 0.0517(17) 0.0259(13) -0.0005(12) 0.0020(9) -0.0048(11)
C41 0.0176(11) 0.0411(15) 0.0335(14) -0.0047(12) 0.0031(10) 0.0042(10)
C42 0.0176(10) 0.0283(13) 0.0277(12) 0.0016(10) -0.0017(9) 0.0015(9)
C43 0.0167(10) 0.0215(12) 0.0220(11) 0.0024(9) 0.0015(8) -0.0002(9)
C44 0.0272(11) 0.0236(13) 0.0240(12) 0.0012(10) -0.0007(9) -0.0034(10)
C45 0.0333(13) 0.0210(13) 0.0348(14) 0.0048(10) 0.0014(11) 0.0007(10)
C46 0.0324(13) 0.0312(14) 0.0346(14) 0.0164(12) -0.0010(11) 0.0012(11)
C47 0.0302(12) 0.0379(15) 0.0224(12) 0.0079(11) -0.0032(10) -0.0044(11)
C48 0.0207(11) 0.0274(13) 0.0227(12) 0.0005(10) -0.0002(9) -0.0029(9)
B1A 0.043(2) 0.045(3) 0.044(3) -0.007(2) 0.0103(18) 0.013(2)
F1A 0.0502(13) 0.0784(19) 0.071(2) -0.0298(18) 0.0205(13) -0.0014(13)
F2A 0.117(2) 0.0610(17) 0.0539(16) 0.0065(13) 0.0259(15) 0.0448(16)
F3A 0.0547(14) 0.0737(17) 0.054(2) 0.0011(16) -0.0075(13) 0.0165(12)
F4A 0.109(3) 0.0359(12) 0.119(3) -0.0173(19) 0.058(3) 0.0019(14)
B1B 0.043(2) 0.045(3) 0.044(3) -0.007(2) 0.0103(18) 0.013(2)
F1B 0.0502(13) 0.0784(19) 0.071(2) -0.0298(18) 0.0205(13) -0.0014(13)
F2B 0.117(2) 0.0610(17) 0.0539(16) 0.0065(13) 0.0259(15) 0.0448(16)
F3B 0.0547(14) 0.0737(17) 0.054(2) 0.0011(16) -0.0075(13) 0.0165(12)
F4B 0.109(3) 0.0359(12) 0.119(3) -0.0173(19) 0.058(3) 0.0019(14)

loop_
_atom_type_symbol
_atom_type_description
_atom_type_scat_dispersion_real
_atom_type_scat_dispersion_imag
_atom_type_scat_source
C C 0.0033 0.0016 'International Tables Vol C Tables 4.2.6.8 and 6.1.1.4'
H H 0.0000 0.0000 'International Tables Vol C Tables 4.2.6.8 and 6.1.1.4'
N N 0.0061 0.0033 'International Tables Vol C Tables 4.2.6.8 and 6.1.1.4'
B B 0.0013 0.0007 'International Tables Vol C Tables 4.2.6.8 and 6.1.1.4'
F F 0.0171 0.0103 'International Tables Vol C Tables 4.2.6.8 and 6.1.1.4'
Cl Cl 0.1484 0.1585 'International Tables Vol C Tables 4.2.6.8 and 6.1.1.4'
P P 0.1023 0.0942 'International Tables Vol C Tables 4.2.6.8 and 6.1.1.4'
Pd Pd -0.9988 1.0072 'International Tables Vol C Tables 4.2.6.8 and 6.1.1.4'

loop_
_geom_angle_atom_site_label_1
_geom_angle_atom_site_label_2
_geom_angle_atom_site_label_3
_geom_angle
C1 Pd1 P1 91.50(6)
C1 Pd1 P2 89.72(6)
P1 Pd1 P2 168.99(2)
C1 Pd1 Cl1 178.51(7)
P1 Pd1 Cl1 88.962(19)
P2 Pd1 Cl1 90.10(2)
C11 P1 C23 105.01(10)
C11 P1 C17 106.91(10)
C23 P1 C17 106.64(10)
C11 P1 Pd1 118.31(7)
C23 P1 Pd1 110.33(7)
C17 P1 Pd1 109.01(7)
C31 P2 C43 108.24(11)
C31 P2 C37 106.13(11)
C43 P2 C37 105.49(10)
C31 P2 Pd1 114.62(7)
C43 P2 Pd1 108.49(7)
C37 P2 Pd1 113.39(7)
C1 N1 N2 126.13(19)
C1 N1 C5 123.10(18)
N2 N1 C5 110.74(18)
C4 N2 N1 116.0(2)
N1 C1 C2 115.8(2)
N1 C1 Pd1 123.03(16)
C2 C1 Pd1 121.20(16)
C3 C2 C1 120.7(2)
C2 C3 C4 116.7(2)
N2 C4 C3 124.6(2)
N2 C4 Cl2 115.75(19)
C3 C4 Cl2 119.65(19)
N1 C5 C6 112.18(19)
C12 C11 C16 119.6(2)
C12 C11 P1 120.39(16)
C16 C11 P1 119.96(17)
C13 C12 C11 120.1(2)
C12 C13 C14 120.1(2)
C13 C14 C15 120.3(2)
C16 C15 C14 119.9(2)
C15 C16 C11 120.0(2)
C22 C17 C18 119.5(2)
C22 C17 P1 117.80(17)
C18 C17 P1 122.61(18)
C19 C18 C17 119.5(2)
C20 C19 C18 120.5(2)
C19 C20 C21 120.3(2)
C20 C21 C22 120.0(2)
C21 C22 C17 120.2(2)
C24 C23 C28 119.0(2)
C24 C23 P1 121.63(17)
C28 C23 P1 118.29(17)
C25 C24 C23 120.1(2)
C26 C25 C24 120.5(2)
C25 C26 C27 119.9(2)
C28 C27 C26 119.9(2)
C27 C28 C23 120.5(2)
C36 C31 C32 119.4(2)
C36 C31 P2 121.30(18)
C32 C31 P2 119.31(17)
C33 C32 C31 120.1(2)
C34 C33 C32 120.3(2)
C33 C34 C35 120.1(2)
C36 C35 C34 119.7(2)
C35 C36 C31 120.5(2)
C42 C37 C38 119.1(2)
C42 C37 P2 120.63(18)
C38 C37 P2 119.29(17)
C39 C38 C37 120.1(2)
C40 C39 C38 120.4(2)
C41 C40 C39 119.5(2)
C40 C41 C42 120.5(2)
C41 C42 C37 120.3(2)
C48 C43 C44 119.3(2)
C48 C43 P2 123.03(18)
C44 C43 P2 117.63(17)
C45 C44 C43 120.8(2)
C44 C45 C46 119.6(2)
C47 C46 C45 120.1(2)
C46 C47 C48 120.5(2)
C43 C48 C47 119.6(2)
F4A B1A F1A 114.8(5)
F4A B1A F2A 109.9(4)
F1A B1A F2A 108.2(4)
F4A B1A F3A 110.3(4)
F1A B1A F3A 108.3(3)
F2A B1A F3A 104.8(4)
F3B B1B F1B 114.4(12)
F3B B1B F2B 108.4(12)
F1B B1B F2B 106.8(11)
F3B B1B F4B 110.4(12)
F1B B1B F4B 108.6(12)
F2B B1B F4B 107.9(13)

loop_
_geom_bond_atom_site_label_1
_geom_bond_atom_site_label_2
_geom_bond_distance
Pd1 C1 1.996(2)
Pd1 P1 2.3331(5)
Pd1 P2 2.3343(5)
Pd1 Cl1 2.3422(5)
Cl2 C4 1.718(2)
P1 C11 1.809(2)
P1 C23 1.817(2)
P1 C17 1.817(2)
P2 C31 1.810(2)
P2 C43 1.820(2)
P2 C37 1.826(2)
N1 C1 1.337(3)
N1 N2 1.357(3)
N1 C5 1.487(3)
N2 C4 1.301(3)
C1 C2 1.419(3)
C2 C3 1.361(3)
C3 C4 1.405(4)
C5 C6 1.503(4)
C11 C12 1.392(3)
C11 C16 1.401(3)
C12 C13 1.386(3)
C13 C14 1.387(3)
C14 C15 1.391(3)
C15 C16 1.385(3)
C17 C22 1.390(3)
C17 C18 1.397(3)
C18 C19 1.394(4)
C19 C20 1.374(4)
C20 C21 1.380(4)
C21 C22 1.390(4)
C23 C24 1.394(3)
C23 C28 1.403(3)
C24 C25 1.388(3)
C25 C26 1.385(3)
C26 C27 1.391(3)
C27 C28 1.384(3)
C31 C36 1.393(3)
C31 C32 1.393(3)
C32 C33 1.386(3)
C33 C34 1.383(3)
C34 C35 1.391(4)
C35 C36 1.386(4)
C37 C42 1.391(3)
C37 C38 1.400(3)
C38 C39 1.391(3)
C39 C40 1.388(4)
C40 C41 1.385(4)
C41 C42 1.390(4)
C43 C48 1.391(3)
C43 C44 1.399(3)
C44 C45 1.382(3)
C45 C46 1.391(4)
C46 C47 1.380(4)
C47 C48 1.397(4)
B1A F4A 1.357(6)
B1A F1A 1.379(5)
B1A F2A 1.391(5)
B1A F3A 1.420(5)
B1B F3B 1.348(14)
B1B F1B 1.359(14)
B1B F2B 1.366(14)
B1B F4B 1.367(14)
